data_1509558
loop_
_publ_author_name
'Pinsker, Z.G.'
'Imamov, R.M.'

_publ_section_title
;
 Electron diffraction study of the semiconducting compound Ag Tl Te2
;
_journal_name_full Kristallografiya
_journal_page_first 743
_journal_page_last 747
_journal_volume 9
_journal_year 1964
_chemical_formula_sum 'Ag Te2 Tl'
_chemical_name_systematic 'Ag Tl Te2'
_space_group_IT_number 119
_symmetry_space_group_name_Hall 'I -4 -2'
_symmetry_space_group_name_H-M 'I -4 m 2'
_cell_angle_alpha 90
_cell_angle_beta 90
_cell_angle_gamma 90
_cell_formula_units_Z 2
_cell_length_a 3.92
_cell_length_b 3.92
_cell_length_c 15.22
_cell_volume 233.877
_citation_journal_id_ASTM KRISAJ
_cod_data_source_file silver1-2_554.cif
_cod_data_source_block Ag1Te2Tl1
_cod_original_cell_volume 233.8766
_cod_original_formula_sum 'Ag1 Te2 Tl1'
_cod_database_code 1509558

loop_
_symmetry_equiv_pos_as_xyz
x,y,z
y,-x,-z
-x,-y,z
-y,x,-z
-x,y,z
y,x,-z
x,-y,z
-y,-x,-z
x+1/2,y+1/2,z+1/2
y+1/2,-x+1/2,-z+1/2
-x+1/2,-y+1/2,z+1/2
-y+1/2,x+1/2,-z+1/2
-x+1/2,y+1/2,z+1/2
y+1/2,x+1/2,-z+1/2
x+1/2,-y+1/2,z+1/2
-y+1/2,-x+1/2,-z+1/2

loop_
_atom_site_label
_atom_site_type_symbol
_atom_site_fract_x
_atom_site_fract_y
_atom_site_fract_z
_atom_site_occupancy
_atom_site_U_iso_or_equiv
Ag1 Ag+1 0 0.5 0.25 1 0.0
Tl1 Tl+3 0 0 0 1 0.0
Te1 Te-2 0 0 0.369 1 0.0
